data_7234162
loop_
_publ_author_name
'Bulman Page, Philip C.'
'Goodyear, Ross L.'
'Chan, Yohan'
'Slawin, Alexandra M. Z.'
'Allin, Steven M.'

_publ_section_title
;
 Formal synthesis of (+)-lactacystin from l-serine
;
_journal_issue 51
_journal_name_full 'RSC Advances'
_journal_page_first 30019
_journal_paper_doi 10.1039/C9RA07244F
_journal_volume 9
_journal_year 2019
_chemical_absolute_configuration ad
_chemical_formula_moiety 'C12 H19 N O5'
_chemical_formula_sum 'C12 H19 N O5'
_chemical_formula_weight 257.29
_space_group_crystal_system monoclinic
_space_group_IT_number 4
_space_group_name_Hall 'P 2yb'
_space_group_name_H-M_alt 'P 1 21 1'
_symmetry_space_group_name_Hall 'P 2yb'
_symmetry_space_group_name_H-M 'P 1 21 1'
_atom_sites_solution_hydrogens geom
_atom_sites_solution_primary direct
_atom_sites_solution_secondary difmap
_audit_creation_date 2018-05-30
_audit_creation_method 'by CrystalStructure 4.3'
_audit_update_record
;
2019-05-14 deposited with the CCDC.    2019-09-12 downloaded from the CCDC.
;
_cell_angle_alpha 90.0000
_cell_angle_beta 107.7070(8)
_cell_angle_gamma 90.0000
_cell_formula_units_Z 6
_cell_length_a 8.41466(6)
_cell_length_b 22.42870(13)
_cell_length_c 11.38440(9)
_cell_measurement_reflns_used 19190
_cell_measurement_temperature 125
_cell_measurement_theta_max 75.18
_cell_measurement_theta_min 4.08
_cell_volume 2046.79(3)
_computing_cell_refinement 'CrysAlisPro 1.171.39.8d (Rigaku OD, 2015)'
_computing_data_collection 'CrysAlisPro 1.171.39.8d (Rigaku OD, 2015)'
_computing_data_reduction 'CrysAlisPro 1.171.39.8d (Rigaku OD, 2015)'
_computing_molecular_graphics 'CrystalStructure 4.3'
_computing_publication_material 'CrystalStructure 4.3 (Rigaku, 2018)'
_computing_structure_refinement 'SHELXL Version 2014/7 (Sheldrick, 2008)'
_computing_structure_solution 'SHELXT Version 2014/4 (Sheldrick, 2014)'
_diffrn_ambient_temperature 125
_diffrn_detector_area_resol_mean 5.811
_diffrn_measured_fraction_theta_full 0.993
_diffrn_measured_fraction_theta_max 0.977
_diffrn_measurement_device_type 'Rigaku XtaLAB P200'
_diffrn_measurement_method \w
_diffrn_radiation_type 'Cu K\a'
_diffrn_radiation_wavelength 1.54184
_diffrn_reflns_av_R_equivalents 0.0113
_diffrn_reflns_av_unetI/netI 0.0077
_diffrn_reflns_Laue_measured_fraction_full 0.993
_diffrn_reflns_Laue_measured_fraction_max 0.977
_diffrn_reflns_limit_h_max 10
_diffrn_reflns_limit_h_min -10
_diffrn_reflns_limit_k_max 27
_diffrn_reflns_limit_k_min -27
_diffrn_reflns_limit_l_max 13
_diffrn_reflns_limit_l_min -14
_diffrn_reflns_number 22771
_diffrn_reflns_point_group_measured_fraction_full 0.955
_diffrn_reflns_point_group_measured_fraction_max 0.919
_diffrn_reflns_theta_full 67.684
_diffrn_reflns_theta_max 75.367
_diffrn_reflns_theta_min 4.076
_diffrn_standards_number 0
_exptl_absorpt_coefficient_mu 0.819
_exptl_absorpt_correction_T_max 0.849
_exptl_absorpt_correction_T_min 0.740
_exptl_absorpt_correction_type multi-scan
_exptl_absorpt_process_details
;
CrysAlisPro 1.171.39.8d (Rigaku Oxford Diffraction, 2015)
Empirical absorption correction using spherical harmonics,
 implemented in SCALE3 ABSPACK scaling algorithm.
;
_exptl_crystal_colour colourless
_exptl_crystal_density_diffrn 1.252
_exptl_crystal_density_method 'not measured'
_exptl_crystal_description prism
_exptl_crystal_F_000 828.00
_exptl_crystal_size_max 0.200
_exptl_crystal_size_mid 0.200
_exptl_crystal_size_min 0.200
_refine_diff_density_max 0.22
_refine_diff_density_min -0.18
_refine_ls_abs_structure_details
;
 Flack x determined using 3514 quotients [(I+)-(I-)]/[(I+)+(I-)]
 (Parsons, Flack and Wagner, Acta Cryst. B69 (2013) 249-259).
;
_refine_ls_abs_structure_Flack -0.01(5)
_refine_ls_extinction_method none
_refine_ls_goodness_of_fit_ref 1.024
_refine_ls_hydrogen_treatment mixed
_refine_ls_number_parameters 499
_refine_ls_number_reflns 7799
_refine_ls_number_restraints 4
_refine_ls_R_factor_all 0.0273
_refine_ls_R_factor_gt 0.0272
_refine_ls_shift/su_max 0.000
_refine_ls_structure_factor_coef Fsqd
_refine_ls_weighting_details 'w = 1/[\s^2^(Fo^2^)+(0.0526P)^2^+0.2935P] where P=(Fo^2^+2Fc^2^)/3'
_refine_ls_weighting_scheme calc
_refine_ls_wR_factor_gt 0.0749
_refine_ls_wR_factor_ref 0.0749
_reflns_Friedel_coverage 0.832
_reflns_Friedel_fraction_full 0.916
_reflns_Friedel_fraction_max 0.857
_reflns_number_gt 7791
_reflns_number_total 7799
_reflns_threshold_expression F^2^>2.0\s(F^2^)
_cod_data_source_file c9ra07244f2.cif
_cod_data_source_block 23a
_cod_database_code 7234162

loop_
_space_group_symop_id
_space_group_symop_operation_xyz
1 +X,+Y,+Z
2 -X,1/2+Y,-Z

loop_
_atom_site_label
_atom_site_type_symbol
_atom_site_fract_x
_atom_site_fract_y
_atom_site_fract_z
_atom_site_U_iso_or_equiv
_atom_site_adp_type
_atom_site_occupancy
_atom_site_site_symmetry_order
_atom_site_calc_flag
_atom_site_refinement_flags_posn
_atom_site_refinement_flags_adp
O2 O 0.46497(15) 0.49690(5) 0.46308(10) 0.0226(2) Uani 1 1 d . .
O4 O 0.53645(15) 0.50921(6) 0.88966(11) 0.0230(2) Uani 1 1 d . .
O7 O 0.82212(13) 0.43121(5) 0.80982(10) 0.0203(2) Uani 1 1 d . .
O12 O 0.36375(18) 0.61963(6) 0.59016(15) 0.0375(3) Uani 1 1 d . .
O13 O 0.23794(15) 0.55055(6) 0.67040(13) 0.0331(3) Uani 1 1 d . .
O22 O 0.35294(17) 0.52831(6) 0.15687(13) 0.0321(3) Uani 1 1 d . .
O24 O 0.23148(17) 0.73369(6) 0.15681(13) 0.0325(3) Uani 1 1 d . .
O27 O 0.60605(14) 0.68703(5) 0.32883(11) 0.0236(2) Uani 1 1 d . .
O32 O 0.04040(18) 0.61556(7) -0.08756(12) 0.0350(3) Uani 1 1 d . .
O33 O -0.00436(15) 0.61022(6) 0.09652(11) 0.0266(3) Uani 1 1 d . .
O42 O 0.48915(15) 0.33438(5) 0.44527(11) 0.0240(2) Uani 1 1 d . .
O44 O 0.5468(2) 0.32745(6) 0.04500(13) 0.0369(3) Uani 1 1 d . .
O47 O 0.81194(14) 0.40992(5) 0.25991(11) 0.0238(2) Uani 1 1 d . .
O52 O 0.3783(2) 0.21010(7) 0.17852(17) 0.0462(4) Uani 1 1 d . .
O53 O 0.22959(16) 0.29227(6) 0.18720(13) 0.0314(3) Uani 1 1 d . .
N1 N 0.50058(16) 0.42927(6) 0.61912(11) 0.0181(3) Uani 1 1 d D .
N21 N 0.35994(18) 0.59820(6) 0.30466(13) 0.0212(3) Uani 1 1 d D .
N41 N 0.47868(16) 0.40255(6) 0.29318(12) 0.0184(3) Uani 1 1 d D .
C2 C 0.48998(18) 0.48415(7) 0.57236(14) 0.0169(3) Uani 1 1 d . .
C3 C 0.51483(18) 0.53054(7) 0.67500(13) 0.0165(3) Uani 1 1 d . .
C4 C 0.52613(17) 0.49161(7) 0.78777(14) 0.0167(3) Uani 1 1 d . .
C5 C 0.52735(18) 0.42598(7) 0.75170(13) 0.0176(3) Uani 1 1 d . .
H5 H 0.4311 0.4050 0.7677 0.021 Uiso 1 1 calc R U
C6 C 0.68964(19) 0.39528(7) 0.82333(15) 0.0198(3) Uani 1 1 d . .
H6A H 0.6969 0.3917 0.9115 0.024 Uiso 1 1 calc R U
H6B H 0.6952 0.3548 0.7900 0.024 Uiso 1 1 calc R U
C8 C 0.98902(19) 0.41439(8) 0.88499(14) 0.0203(3) Uani 1 1 d . .
C9 C 1.1017(2) 0.45784(9) 0.84581(18) 0.0301(4) Uani 1 1 d . .
H9A H 1.2183 0.4497 0.8924 0.036 Uiso 1 1 calc R U
H9B H 1.0863 0.4532 0.7575 0.036 Uiso 1 1 calc R U
H9C H 1.0732 0.4987 0.8623 0.036 Uiso 1 1 calc R U
C10 C 1.0274(2) 0.35085(9) 0.8570(2) 0.0342(4) Uani 1 1 d . .
H10A H 1.1401 0.3402 0.9083 0.041 Uiso 1 1 calc R U
H10B H 0.9463 0.3237 0.8748 0.041 Uiso 1 1 calc R U
H10C H 1.0205 0.3476 0.7697 0.041 Uiso 1 1 calc R U
C11 C 1.0069(2) 0.42290(10) 1.02102(16) 0.0314(4) Uani 1 1 d . .
H11A H 1.1197 0.4114 1.0707 0.038 Uiso 1 1 calc R U
H11B H 0.9875 0.4648 1.0365 0.038 Uiso 1 1 calc R U
H11C H 0.9251 0.3979 1.0434 0.038 Uiso 1 1 calc R U
C12 C 0.3662(2) 0.57299(7) 0.64117(14) 0.0187(3) Uani 1 1 d . .
C14 C 0.0925(3) 0.58917(11) 0.6422(2) 0.0400(5) Uani 1 1 d . .
H14A H 0.0034 0.5694 0.6665 0.048 Uiso 1 1 calc R U
H14B H 0.1221 0.6267 0.6877 0.048 Uiso 1 1 calc R U
H14C H 0.0538 0.5974 0.5535 0.048 Uiso 1 1 calc R U
C15 C 0.6772(2) 0.56514(8) 0.68978(16) 0.0232(3) Uani 1 1 d . .
H15A H 0.7717 0.5374 0.7115 0.028 Uiso 1 1 calc R U
H15B H 0.6713 0.5852 0.6120 0.028 Uiso 1 1 calc R U
H15C H 0.6923 0.5949 0.7552 0.028 Uiso 1 1 calc R U
C22 C 0.33292(19) 0.57908(7) 0.18845(15) 0.0208(3) Uani 1 1 d . .
C23 C 0.2692(2) 0.63130(7) 0.09966(15) 0.0208(3) Uani 1 1 d . .
C24 C 0.27015(19) 0.68324(7) 0.18698(15) 0.0212(3) Uani 1 1 d . .
C25 C 0.3311(2) 0.66102(7) 0.32008(15) 0.0206(3) Uani 1 1 d . .
H25 H 0.2412 0.6660 0.3600 0.025 Uiso 1 1 calc R U
C26 C 0.4861(2) 0.69503(8) 0.39236(15) 0.0233(3) Uani 1 1 d . .
H26A H 0.4602 0.7379 0.3966 0.028 Uiso 1 1 calc R U
H26B H 0.5291 0.6793 0.4774 0.028 Uiso 1 1 calc R U
C28 C 0.7475(2) 0.72692(8) 0.36372(19) 0.0274(4) Uani 1 1 d . .
C29 C 0.6911(2) 0.78994(9) 0.3202(2) 0.0329(4) Uani 1 1 d . .
H29A H 0.7873 0.8169 0.3440 0.039 Uiso 1 1 calc R U
H29B H 0.6425 0.7901 0.2303 0.039 Uiso 1 1 calc R U
H29C H 0.6074 0.8033 0.3584 0.039 Uiso 1 1 calc R U
C30 C 0.8310(3) 0.72517(10) 0.5026(2) 0.0405(5) Uani 1 1 d . .
H30A H 0.9265 0.7524 0.5246 0.049 Uiso 1 1 calc R U
H30B H 0.7508 0.7374 0.5449 0.049 Uiso 1 1 calc R U
H30C H 0.8695 0.6845 0.5276 0.049 Uiso 1 1 calc R U
C31 C 0.8622(3) 0.70274(10) 0.2941(3) 0.0455(6) Uani 1 1 d . .
H31A H 0.9629 0.7274 0.3124 0.055 Uiso 1 1 calc R U
H31B H 0.8931 0.6616 0.3199 0.055 Uiso 1 1 calc R U
H31C H 0.8042 0.7037 0.2053 0.055 Uiso 1 1 calc R U
C32 C 0.0906(2) 0.61813(7) 0.02253(15) 0.0228(3) Uani 1 1 d . .
C34 C -0.1779(2) 0.59559(9) 0.03486(19) 0.0331(4) Uani 1 1 d . .
H34A H -0.2369 0.5907 0.0964 0.040 Uiso 1 1 calc R U
H34B H -0.2299 0.6278 -0.0220 0.040 Uiso 1 1 calc R U
H34C H -0.1841 0.5584 -0.0114 0.040 Uiso 1 1 calc R U
C35 C 0.3809(3) 0.64348(10) 0.01869(19) 0.0341(4) Uani 1 1 d . .
H35A H 0.4947 0.6518 0.0711 0.041 Uiso 1 1 calc R U
H35B H 0.3816 0.6085 -0.0327 0.041 Uiso 1 1 calc R U
H35C H 0.3380 0.6780 -0.0343 0.041 Uiso 1 1 calc R U
C42 C 0.49475(19) 0.34779(7) 0.34145(14) 0.0186(3) Uani 1 1 d . .
C43 C 0.5218(2) 0.30291(7) 0.24786(15) 0.0204(3) Uani 1 1 d . .
C44 C 0.5297(2) 0.34401(7) 0.14090(15) 0.0217(3) Uani 1 1 d . .
C45 C 0.51390(19) 0.40871(7) 0.17637(13) 0.0178(3) Uani 1 1 d . .
H45 H 0.4175 0.4281 0.1140 0.021 Uiso 1 1 calc R U
C46 C 0.67358(19) 0.44422(7) 0.18980(14) 0.0192(3) Uani 1 1 d . .
H46A H 0.6847 0.4529 0.1074 0.023 Uiso 1 1 calc R U
H46B H 0.6695 0.4826 0.2319 0.023 Uiso 1 1 calc R U
C48 C 0.9362(2) 0.43925(9) 0.36078(16) 0.0267(4) Uani 1 1 d . .
C49 C 1.0013(2) 0.49605(9) 0.31940(18) 0.0319(4) Uani 1 1 d . .
H49A H 1.0844 0.5144 0.3899 0.038 Uiso 1 1 calc R U
H49B H 1.0528 0.4866 0.2552 0.038 Uiso 1 1 calc R U
H49C H 0.9086 0.5239 0.2864 0.038 Uiso 1 1 calc R U
C50 C 0.8644(3) 0.45157(15) 0.46568(19) 0.0528(7) Uani 1 1 d . .
H50A H 0.9488 0.4713 0.5333 0.063 Uiso 1 1 calc R U
H50B H 0.7665 0.4775 0.4363 0.063 Uiso 1 1 calc R U
H50C H 0.8316 0.4139 0.4952 0.063 Uiso 1 1 calc R U
C51 C 1.0757(3) 0.39351(12) 0.3978(3) 0.0571(7) Uani 1 1 d . .
H51A H 1.1673 0.4091 0.4664 0.069 Uiso 1 1 calc R U
H51B H 1.0334 0.3566 0.4235 0.069 Uiso 1 1 calc R U
H51C H 1.1163 0.3853 0.3274 0.069 Uiso 1 1 calc R U
C52 C 0.3707(2) 0.26171(8) 0.20135(16) 0.0253(3) Uani 1 1 d . .
C54 C 0.0767(3) 0.25785(11) 0.1442(2) 0.0425(5) Uani 1 1 d . .
H54A H -0.0192 0.2840 0.1368 0.051 Uiso 1 1 calc R U
H54B H 0.0680 0.2404 0.0636 0.051 Uiso 1 1 calc R U
H54C H 0.0780 0.2259 0.2033 0.051 Uiso 1 1 calc R U
C55 C 0.6818(2) 0.26671(8) 0.29848(18) 0.0296(4) Uani 1 1 d . .
H55A H 0.7770 0.2939 0.3277 0.036 Uiso 1 1 calc R U
H55B H 0.6733 0.2418 0.3671 0.036 Uiso 1 1 calc R U
H55C H 0.6979 0.2412 0.2331 0.036 Uiso 1 1 calc R U
H1 H 0.498(3) 0.3944(7) 0.5680(17) 0.025(5) Uiso 1 1 d D .
H21 H 0.398(3) 0.5700(10) 0.3726(17) 0.041(7) Uiso 1 1 d D .
H41 H 0.463(3) 0.4360(7) 0.3430(17) 0.025(5) Uiso 1 1 d D .

loop_
_atom_site_aniso_label
_atom_site_aniso_U_11
_atom_site_aniso_U_22
_atom_site_aniso_U_33
_atom_site_aniso_U_23
_atom_site_aniso_U_13
_atom_site_aniso_U_12
O2 0.0321(6) 0.0193(6) 0.0162(5) 0.0007(4) 0.0071(5) 0.0044(4)
O4 0.0249(6) 0.0269(6) 0.0175(5) -0.0020(4) 0.0066(4) -0.0007(5)
O7 0.0173(5) 0.0206(6) 0.0217(5) 0.0054(4) 0.0041(4) -0.0012(4)
O12 0.0348(7) 0.0252(7) 0.0584(9) 0.0155(6) 0.0227(6) 0.0086(5)
O13 0.0201(6) 0.0355(7) 0.0475(8) 0.0204(6) 0.0159(5) 0.0088(5)
O22 0.0387(7) 0.0203(6) 0.0330(7) -0.0025(5) 0.0045(5) 0.0095(5)
O24 0.0338(7) 0.0178(6) 0.0402(7) 0.0024(5) 0.0026(5) 0.0046(5)
O27 0.0205(6) 0.0221(6) 0.0297(6) -0.0073(5) 0.0097(5) -0.0039(4)
O32 0.0364(7) 0.0427(8) 0.0211(6) -0.0029(6) 0.0018(5) 0.0072(6)
O33 0.0193(6) 0.0330(7) 0.0241(6) -0.0006(5) 0.0015(4) -0.0023(5)
O42 0.0320(6) 0.0214(6) 0.0202(6) -0.0008(4) 0.0104(5) -0.0035(5)
O44 0.0620(9) 0.0276(7) 0.0288(7) -0.0078(5) 0.0250(6) -0.0072(6)
O47 0.0180(5) 0.0204(6) 0.0301(6) 0.0021(5) 0.0027(4) 0.0018(4)
O52 0.0488(9) 0.0207(7) 0.0650(10) -0.0123(7) 0.0114(8) -0.0083(6)
O53 0.0257(6) 0.0246(6) 0.0387(7) -0.0026(5) 0.0018(5) -0.0081(5)
N1 0.0210(6) 0.0171(6) 0.0150(6) -0.0010(5) 0.0039(5) -0.0011(5)
N21 0.0229(7) 0.0163(7) 0.0220(7) 0.0020(5) 0.0034(5) -0.0001(5)
N41 0.0202(6) 0.0167(6) 0.0193(6) -0.0021(5) 0.0078(5) -0.0008(5)
C2 0.0150(6) 0.0177(7) 0.0180(7) -0.0014(6) 0.0050(5) 0.0005(5)
C3 0.0161(6) 0.0171(7) 0.0167(7) -0.0008(6) 0.0057(5) -0.0010(5)
C4 0.0127(6) 0.0204(7) 0.0166(7) 0.0000(6) 0.0037(5) -0.0014(5)
C5 0.0184(7) 0.0187(8) 0.0156(7) 0.0008(5) 0.0048(5) -0.0026(5)
C6 0.0189(7) 0.0192(7) 0.0211(7) 0.0037(6) 0.0055(6) -0.0018(6)
C8 0.0164(7) 0.0226(8) 0.0216(7) 0.0026(6) 0.0054(6) 0.0030(6)
C9 0.0202(8) 0.0367(10) 0.0321(9) 0.0063(7) 0.0060(7) -0.0038(7)
C10 0.0278(9) 0.0280(10) 0.0486(11) -0.0021(8) 0.0146(8) 0.0063(7)
C11 0.0235(8) 0.0465(12) 0.0226(8) 0.0006(8) 0.0046(6) 0.0021(8)
C12 0.0219(7) 0.0181(7) 0.0173(7) -0.0015(6) 0.0075(6) -0.0002(6)
C14 0.0249(9) 0.0505(13) 0.0491(12) 0.0199(10) 0.0182(9) 0.0176(8)
C15 0.0201(7) 0.0244(8) 0.0256(8) 0.0005(6) 0.0076(6) -0.0053(6)
C22 0.0182(7) 0.0180(8) 0.0240(8) 0.0010(6) 0.0030(6) 0.0016(6)
C23 0.0212(7) 0.0189(8) 0.0215(8) 0.0018(6) 0.0051(6) 0.0031(6)
C24 0.0174(7) 0.0178(8) 0.0272(8) 0.0001(6) 0.0049(6) 0.0006(6)
C25 0.0207(7) 0.0179(8) 0.0239(8) -0.0015(6) 0.0077(6) -0.0006(6)
C26 0.0234(8) 0.0235(8) 0.0241(8) -0.0047(6) 0.0087(6) -0.0035(6)
C28 0.0190(7) 0.0200(8) 0.0442(10) -0.0047(7) 0.0110(7) -0.0024(6)
C29 0.0358(10) 0.0228(9) 0.0464(11) 0.0025(8) 0.0221(9) -0.0004(7)
C30 0.0267(9) 0.0348(11) 0.0486(12) -0.0034(9) -0.0056(8) -0.0034(8)
C31 0.0308(10) 0.0340(11) 0.0818(17) -0.0145(10) 0.0321(11) -0.0026(8)
C32 0.0240(8) 0.0179(7) 0.0227(8) 0.0000(6) 0.0015(6) 0.0053(6)
C34 0.0203(8) 0.0350(10) 0.0367(10) 0.0023(8) -0.0024(7) -0.0024(7)
C35 0.0334(9) 0.0401(11) 0.0330(10) 0.0062(8) 0.0167(8) 0.0051(8)
C42 0.0170(7) 0.0176(7) 0.0207(7) -0.0025(6) 0.0052(6) -0.0021(5)
C43 0.0257(8) 0.0148(7) 0.0212(7) -0.0020(6) 0.0077(6) -0.0012(6)
C44 0.0233(7) 0.0203(8) 0.0219(8) -0.0027(6) 0.0074(6) -0.0029(6)
C45 0.0187(7) 0.0177(8) 0.0162(7) -0.0001(6) 0.0044(6) 0.0000(6)
C46 0.0194(7) 0.0183(7) 0.0188(7) 0.0019(6) 0.0040(6) -0.0004(6)
C48 0.0185(7) 0.0329(9) 0.0250(8) 0.0049(7) 0.0011(6) -0.0036(7)
C49 0.0312(9) 0.0326(10) 0.0291(9) -0.0015(7) 0.0049(7) -0.0111(7)
C50 0.0370(11) 0.100(2) 0.0204(9) -0.0051(11) 0.0073(8) -0.0243(12)
C51 0.0253(10) 0.0402(12) 0.0852(19) 0.0135(12) -0.0142(11) -0.0001(9)
C52 0.0337(9) 0.0176(8) 0.0233(8) -0.0013(6) 0.0070(7) -0.0058(7)
C54 0.0314(10) 0.0408(12) 0.0456(12) 0.0034(9) -0.0029(9) -0.0176(9)
C55 0.0297(9) 0.0211(8) 0.0382(10) -0.0006(7) 0.0106(7) 0.0063(7)

loop_
_atom_type_symbol
_atom_type_description
_atom_type_scat_dispersion_real
_atom_type_scat_dispersion_imag
_atom_type_scat_source
C C 0.0181 0.0091
;
International Tables for Crystallography
(Vol. C, Tables 4.2.6.8 and 6.1.1.4)
;
H H 0.0000 0.0000
;
International Tables for Crystallography
(Vol. C, Table 6.1.1.4)
;
N N 0.0311 0.0180
;
International Tables for Crystallography
(Vol. C, Tables 4.2.6.8 and 6.1.1.4)
;
O O 0.0492 0.0322
;
International Tables for Crystallography
(Vol. C, Tables 4.2.6.8 and 6.1.1.4)
;

loop_
_geom_angle_atom_site_label_1
_geom_angle_atom_site_label_2
_geom_angle_atom_site_label_3
_geom_angle
C6 O7 C8 115.97(12)
C12 O13 C14 114.51(14)
C26 O27 C28 115.80(12)
C32 O33 C34 115.54(14)
C46 O47 C48 117.92(13)
C52 O53 C54 115.56(16)
C2 N1 C5 115.49(12)
C2 N1 H1 121.2(13)
C5 N1 H1 123.2(13)
C22 N21 C25 116.45(13)
C22 N21 H21 119.4(16)
C25 N21 H21 124.1(16)
C42 N41 C45 116.13(13)
C42 N41 H41 119.0(13)
C45 N41 H41 124.1(13)
O2 C2 N1 126.02(14)
O2 C2 C3 123.74(14)
N1 C2 C3 110.23(13)
C12 C3 C2 108.69(12)
C12 C3 C4 113.86(12)
C2 C3 C4 102.22(13)
C12 C3 C15 110.26(13)
C2 C3 C15 109.73(12)
C4 C3 C15 111.71(12)
O4 C4 C5 124.78(14)
O4 C4 C3 126.09(15)
C5 C4 C3 109.12(12)
N1 C5 C6 114.04(13)
N1 C5 C4 102.57(12)
C6 C5 C4 111.65(12)
N1 C5 H5 109.4
C6 C5 H5 109.4
C4 C5 H5 109.4
O7 C6 C5 106.88(12)
O7 C6 H6A 110.3
C5 C6 H6A 110.3
O7 C6 H6B 110.3
C5 C6 H6B 110.3
H6A C6 H6B 108.6
O7 C8 C10 110.44(14)
O7 C8 C9 103.77(13)
C10 C8 C9 110.47(15)
O7 C8 C11 110.20(13)
C10 C8 C11 111.74(16)
C9 C8 C11 109.93(15)
C8 C9 H9A 109.5
C8 C9 H9B 109.5
H9A C9 H9B 109.5
C8 C9 H9C 109.5
H9A C9 H9C 109.5
H9B C9 H9C 109.5
C8 C10 H10A 109.5
C8 C10 H10B 109.5
H10A C10 H10B 109.5
C8 C10 H10C 109.5
H10A C10 H10C 109.5
H10B C10 H10C 109.5
C8 C11 H11A 109.5
C8 C11 H11B 109.5
H11A C11 H11B 109.5
C8 C11 H11C 109.5
H11A C11 H11C 109.5
H11B C11 H11C 109.5
O12 C12 O13 124.19(15)
O12 C12 C3 124.14(14)
O13 C12 C3 111.62(13)
O13 C14 H14A 109.5
O13 C14 H14B 109.5
H14A C14 H14B 109.5
O13 C14 H14C 109.5
H14A C14 H14C 109.5
H14B C14 H14C 109.5
C3 C15 H15A 109.5
C3 C15 H15B 109.5
H15A C15 H15B 109.5
C3 C15 H15C 109.5
H15A C15 H15C 109.5
H15B C15 H15C 109.5
O22 C22 N21 126.21(16)
O22 C22 C23 124.76(15)
N21 C22 C23 109.03(14)
C32 C23 C35 111.56(14)
C32 C23 C24 109.39(13)
C35 C23 C24 111.91(14)
C32 C23 C22 108.56(13)
C35 C23 C22 112.23(14)
C24 C23 C22 102.80(13)
O24 C24 C25 124.90(15)
O24 C24 C23 125.84(16)
C25 C24 C23 109.26(13)
N21 C25 C26 113.95(13)
N21 C25 C24 102.41(13)
C26 C25 C24 110.33(13)
N21 C25 H25 110.0
C26 C25 H25 110.0
C24 C25 H25 110.0
O27 C26 C25 106.67(13)
O27 C26 H26A 110.4
C25 C26 H26A 110.4
O27 C26 H26B 110.4
C25 C26 H26B 110.4
H26A C26 H26B 108.6
O27 C28 C31 103.64(15)
O27 C28 C30 110.55(16)
C31 C28 C30 111.44(18)
O27 C28 C29 109.64(14)
C31 C28 C29 110.18(17)
C30 C28 C29 111.15(16)
C28 C29 H29A 109.5
C28 C29 H29B 109.5
H29A C29 H29B 109.5
C28 C29 H29C 109.5
H29A C29 H29C 109.5
H29B C29 H29C 109.5
C28 C30 H30A 109.5
C28 C30 H30B 109.5
H30A C30 H30B 109.5
C28 C30 H30C 109.5
H30A C30 H30C 109.5
H30B C30 H30C 109.5
C28 C31 H31A 109.5
C28 C31 H31B 109.5
H31A C31 H31B 109.5
C28 C31 H31C 109.5
H31A C31 H31C 109.5
H31B C31 H31C 109.5
O32 C32 O33 124.40(16)
O32 C32 C23 125.91(16)
O33 C32 C23 109.68(13)
O33 C34 H34A 109.5
O33 C34 H34B 109.5
H34A C34 H34B 109.5
O33 C34 H34C 109.5
H34A C34 H34C 109.5
H34B C34 H34C 109.5
C23 C35 H35A 109.5
C23 C35 H35B 109.5
H35A C35 H35B 109.5
C23 C35 H35C 109.5
H35A C35 H35C 109.5
H35B C35 H35C 109.5
O42 C42 N41 126.13(15)
O42 C42 C43 124.24(15)
N41 C42 C43 109.63(13)
C55 C43 C52 110.73(14)
C55 C43 C42 112.78(14)
C52 C43 C42 110.73(13)
C55 C43 C44 111.72(14)
C52 C43 C44 108.56(13)
C42 C43 C44 101.96(13)
O44 C44 C45 125.41(15)
O44 C44 C43 125.24(15)
C45 C44 C43 109.35(13)
N41 C45 C44 102.15(12)
N41 C45 C46 112.04(12)
C44 C45 C46 112.19(13)
N41 C45 H45 110.1
C44 C45 H45 110.1
C46 C45 H45 110.1
O47 C46 C45 108.60(12)
O47 C46 H46A 110.0
C45 C46 H46A 110.0
O47 C46 H46B 110.0
C45 C46 H46B 110.0
H46A C46 H46B 108.4
O47 C48 C49 112.04(14)
O47 C48 C51 102.88(17)
C49 C48 C51 109.37(17)
O47 C48 C50 109.94(14)
C49 C48 C50 111.03(19)
C51 C48 C50 111.3(2)
C48 C49 H49A 109.5
C48 C49 H49B 109.5
H49A C49 H49B 109.5
C48 C49 H49C 109.5
H49A C49 H49C 109.5
H49B C49 H49C 109.5
C48 C50 H50A 109.5
C48 C50 H50B 109.5
H50A C50 H50B 109.5
C48 C50 H50C 109.5
H50A C50 H50C 109.5
H50B C50 H50C 109.5
C48 C51 H51A 109.5
C48 C51 H51B 109.5
H51A C51 H51B 109.5
C48 C51 H51C 109.5
H51A C51 H51C 109.5
H51B C51 H51C 109.5
O52 C52 O53 125.15(17)
O52 C52 C43 124.59(18)
O53 C52 C43 110.23(14)
O53 C54 H54A 109.5
O53 C54 H54B 109.5
H54A C54 H54B 109.5
O53 C54 H54C 109.5
H54A C54 H54C 109.5
H54B C54 H54C 109.5
C43 C55 H55A 109.5
C43 C55 H55B 109.5
H55A C55 H55B 109.5
C43 C55 H55C 109.5
H55A C55 H55C 109.5
H55B C55 H55C 109.5

loop_
_geom_bond_atom_site_label_1
_geom_bond_atom_site_label_2
_geom_bond_distance
O2 C2 1.231(2)
O4 C4 1.203(2)
O7 C6 1.4213(19)
O7 C8 1.4547(18)
O12 C12 1.194(2)
O13 C12 1.322(2)
O13 C14 1.453(2)
O22 C22 1.221(2)
O24 C24 1.198(2)
O27 C26 1.4204(19)
O27 C28 1.445(2)
O32 C32 1.196(2)
O33 C32 1.338(2)
O33 C34 1.452(2)
O42 C42 1.234(2)
O44 C44 1.203(2)
O47 C46 1.4210(19)
O47 C48 1.454(2)
O52 C52 1.192(2)
O53 C52 1.338(2)
O53 C54 1.452(2)
N1 C2 1.333(2)
N1 C5 1.4587(19)
N1 H1 0.972(7)
N21 C22 1.343(2)
N21 C25 1.449(2)
N21 H21 0.974(7)
N41 C42 1.335(2)
N41 C45 1.4543(19)
N41 H41 0.973(7)
C2 C3 1.531(2)
C3 C12 1.525(2)
C3 C4 1.532(2)
C3 C15 1.536(2)
C4 C5 1.529(2)
C5 C6 1.525(2)
C5 H5 1.0000
C6 H6A 0.9900
C6 H6B 0.9900
C8 C10 1.516(2)
C8 C9 1.518(2)
C8 C11 1.522(2)
C9 H9A 0.9800
C9 H9B 0.9800
C9 H9C 0.9800
C10 H10A 0.9800
C10 H10B 0.9800
C10 H10C 0.9800
C11 H11A 0.9800
C11 H11B 0.9800
C11 H11C 0.9800
C14 H14A 0.9800
C14 H14B 0.9800
C14 H14C 0.9800
C15 H15A 0.9800
C15 H15B 0.9800
C15 H15C 0.9800
C22 C23 1.533(2)
C23 C32 1.521(2)
C23 C35 1.528(2)
C23 C24 1.530(2)
C24 C25 1.528(2)
C25 C26 1.519(2)
C25 H25 1.0000
C26 H26A 0.9900
C26 H26B 0.9900
C28 C31 1.523(3)
C28 C30 1.523(3)
C28 C29 1.525(3)
C29 H29A 0.9800
C29 H29B 0.9800
C29 H29C 0.9800
C30 H30A 0.9800
C30 H30B 0.9800
C30 H30C 0.9800
C31 H31A 0.9800
C31 H31B 0.9800
C31 H31C 0.9800
C34 H34A 0.9800
C34 H34B 0.9800
C34 H34C 0.9800
C35 H35A 0.9800
C35 H35B 0.9800
C35 H35C 0.9800
C42 C43 1.532(2)
C43 C55 1.527(2)
C43 C52 1.530(2)
C43 C44 1.545(2)
C44 C45 1.523(2)
C45 C46 1.529(2)
C45 H45 1.0000
C46 H46A 0.9900
C46 H46B 0.9900
C48 C49 1.517(3)
C48 C51 1.519(3)
C48 C50 1.519(3)
C49 H49A 0.9800
C49 H49B 0.9800
C49 H49C 0.9800
C50 H50A 0.9800
C50 H50B 0.9800
C50 H50C 0.9800
C51 H51A 0.9800
C51 H51B 0.9800
C51 H51C 0.9800
C54 H54A 0.9800
C54 H54B 0.9800
C54 H54C 0.9800
C55 H55A 0.9800
C55 H55B 0.9800
C55 H55C 0.9800

loop_
_geom_hbond_atom_site_label_D
_geom_hbond_atom_site_label_H
_geom_hbond_atom_site_label_A
_geom_hbond_distance_DA
_geom_hbond_distance_DH
_geom_hbond_distance_HA
_geom_hbond_angle_DHA
_geom_hbond_publ_flag
N1 H1 O42 2.8879(18) 0.972(17) 1.925(18) 170.6(16) no
N21 H21 O2 2.8681(17) 0.97(2) 1.93(2) 161.5(18) no
N41 H41 O2 2.8928(18) 0.973(18) 1.929(18) 170.3(16) no

loop_
_geom_torsion_atom_site_label_1
_geom_torsion_atom_site_label_2
_geom_torsion_atom_site_label_3
_geom_torsion_atom_site_label_4
_geom_torsion
C5 N1 C2 O2 -178.70(14)
C5 N1 C2 C3 1.72(17)
O2 C2 C3 C12 54.88(19)
N1 C2 C3 C12 -125.52(14)
O2 C2 C3 C4 175.56(14)
N1 C2 C3 C4 -4.84(15)
O2 C2 C3 C15 -65.77(19)
N1 C2 C3 C15 113.83(14)
C12 C3 C4 O4 -58.5(2)
C2 C3 C4 O4 -175.48(14)
C15 C3 C4 O4 67.26(19)
C12 C3 C4 C5 123.16(13)
C2 C3 C4 C5 6.14(15)
C15 C3 C4 C5 -111.12(14)
C2 N1 C5 C6 -118.64(15)
C2 N1 C5 C4 2.26(16)
O4 C4 C5 N1 176.30(14)
C3 C4 C5 N1 -5.29(15)
O4 C4 C5 C6 -61.17(19)
C3 C4 C5 C6 117.23(13)
C8 O7 C6 C5 171.88(12)
N1 C5 C6 O7 64.26(16)
C4 C5 C6 O7 -51.44(16)
C6 O7 C8 C10 58.59(18)
C6 O7 C8 C9 177.00(14)
C6 O7 C8 C11 -65.35(18)
C14 O13 C12 O12 -3.6(3)
C14 O13 C12 C3 179.15(16)
C2 C3 C12 O12 -94.86(19)
C4 C3 C12 O12 151.94(16)
C15 C3 C12 O12 25.5(2)
C2 C3 C12 O13 82.36(16)
C4 C3 C12 O13 -30.84(19)
C15 C3 C12 O13 -157.32(14)
C25 N21 C22 O22 178.64(16)
C25 N21 C22 C23 -2.33(19)
O22 C22 C23 C32 64.8(2)
N21 C22 C23 C32 -114.28(15)
O22 C22 C23 C35 -59.0(2)
N21 C22 C23 C35 121.95(16)
O22 C22 C23 C24 -179.42(16)
N21 C22 C23 C24 1.53(17)
C32 C23 C24 O24 -66.0(2)
C35 C23 C24 O24 58.1(2)
C22 C23 C24 O24 178.78(16)
C32 C23 C24 C25 114.87(14)
C35 C23 C24 C25 -120.98(15)
C22 C23 C24 C25 -0.35(17)
C22 N21 C25 C26 -117.15(16)
C22 N21 C25 C24 1.99(18)
O24 C24 C25 N21 -179.96(16)
C23 C24 C25 N21 -0.83(16)
O24 C24 C25 C26 -58.3(2)
C23 C24 C25 C26 120.83(14)
C28 O27 C26 C25 165.48(14)
N21 C25 C26 O27 57.39(18)
C24 C25 C26 O27 -57.16(17)
C26 O27 C28 C31 172.88(17)
C26 O27 C28 C30 53.37(19)
C26 O27 C28 C29 -69.51(19)
C34 O33 C32 O32 2.2(3)
C34 O33 C32 C23 -178.34(14)
C35 C23 C32 O32 2.0(2)
C24 C23 C32 O32 126.39(19)
C22 C23 C32 O32 -122.14(19)
C35 C23 C32 O33 -177.41(15)
C24 C23 C32 O33 -53.05(17)
C22 C23 C32 O33 58.42(17)
C45 N41 C42 O42 171.31(14)
C45 N41 C42 C43 -8.67(18)
O42 C42 C43 C55 -56.3(2)
N41 C42 C43 C55 123.66(15)
O42 C42 C43 C52 68.4(2)
N41 C42 C43 C52 -111.63(15)
O42 C42 C43 C44 -176.27(15)
N41 C42 C43 C44 3.71(17)
C55 C43 C44 O44 60.8(2)
C52 C43 C44 O44 -61.6(2)
C42 C43 C44 O44 -178.52(17)
C55 C43 C44 C45 -118.78(15)
C52 C43 C44 C45 118.83(14)
C42 C43 C44 C45 1.91(16)
C42 N41 C45 C44 9.38(17)
C42 N41 C45 C46 -110.89(15)
O44 C44 C45 N41 174.19(17)
C43 C44 C45 N41 -6.24(16)
O44 C44 C45 C46 -65.6(2)
C43 C44 C45 C46 113.92(14)
C48 O47 C46 C45 -132.34(14)
N41 C45 C46 O47 68.30(16)
C44 C45 C46 O47 -45.94(17)
C46 O47 C48 C49 -52.97(19)
C46 O47 C48 C51 -170.33(17)
C46 O47 C48 C50 71.0(2)
C54 O53 C52 O52 2.1(3)
C54 O53 C52 C43 -179.51(15)
C55 C43 C52 O52 -17.5(3)
C42 C43 C52 O52 -143.34(19)
C44 C43 C52 O52 105.5(2)
C55 C43 C52 O53 164.09(14)
C42 C43 C52 O53 38.22(18)
C44 C43 C52 O53 -72.92(17)
